data_1546101
loop_
_publ_author_name
'Schneemann, Andreas'
'Rudolf, Robin'
'Henke, Sebastian'
'Takahashi, Yukiko'
'Banh, Hung'
'Hante, Inke'
'Schneider, Christian'
'Noro, Shin-ichiro'
'Fischer, Roland A.'

_publ_section_title
;
 Linker functionalisation triggers an alternative 3D-topology for
 Zn-isophthalate-4,4&#x2032;-bipyridine frameworks
;
_journal_issue 25
_journal_name_full 'Dalton Transactions'
_journal_page_first 8198
_journal_page_last 8203
_journal_paper_doi 10.1039/C7DT01195D
_journal_volume 46
_journal_year 2017
_chemical_formula_moiety '0.25(C84 H72 N8 O20 Zn4)'
_chemical_formula_sum 'C21 H18 N2 O5 Zn'
_chemical_formula_weight 442.73
_chemical_name_common 2
_chemical_name_systematic Zn(P-ip)(bipy)
_space_group_crystal_system orthorhombic
_space_group_IT_number 55
_space_group_name_Hall '-P 2 2ab'
_space_group_name_H-M_alt 'P b a m'
_symmetry_space_group_name_Hall '-P 2 2ab'
_symmetry_space_group_name_H-M 'P b a m'
_atom_sites_solution_hydrogens geom
_atom_sites_solution_primary iterative
_audit_creation_date 2017-02-20
_audit_creation_method
;
Olex2 1.2
(compiled 2017.01.04 svn.r3372 for OlexSys, GUI svn.r5292)
;
_audit_update_record
;
2017-03-28 deposited with the CCDC.
2017-05-23 downloaded from the CCDC.
;
_cell_angle_alpha 90
_cell_angle_beta 90
_cell_angle_gamma 90
_cell_formula_units_Z 4
_cell_length_a 16.4960(7)
_cell_length_b 15.8918(6)
_cell_length_c 11.4039(4)
_cell_measurement_reflns_used 3342
_cell_measurement_temperature 240.00(14)
_cell_measurement_theta_max 74.5690
_cell_measurement_theta_min 3.8330
_cell_volume 2989.5(2)
_computing_cell_refinement
;
CrysAlisPro, Agilent Technologies,
Version 1.171.37.35 (release 13-08-2014 CrysAlis171 .NET)
(compiled Aug 13 2014,18:06:01)
;
_computing_data_collection
;
CrysAlisPro, Agilent Technologies,
Version 1.171.37.35 (release 13-08-2014 CrysAlis171 .NET)
(compiled Aug 13 2014,18:06:01)
;
_computing_data_reduction
;
CrysAlisPro, Agilent Technologies,
Version 1.171.37.35 (release 13-08-2014 CrysAlis171 .NET)
(compiled Aug 13 2014,18:06:01)
;
_computing_molecular_graphics 'Olex2 (Dolomanov et al., 2009)'
_computing_publication_material 'Olex2 (Dolomanov et al., 2009)'
_computing_structure_refinement 'ShelXL (Sheldrick, 2015)'
_computing_structure_solution
;
Superflip (Palatinus & Chapuis, 2007;Palatinus & van der Lee, 2008;
Palatinus et al., 2012)
;
_diffrn_ambient_environment N~2~
_diffrn_ambient_temperature 240.00(14)
_diffrn_detector 'CCD plate'
_diffrn_detector_area_resol_mean 10.4372
_diffrn_detector_type Atlas
_diffrn_measured_fraction_theta_full 0.999
_diffrn_measured_fraction_theta_max 0.982
_diffrn_measurement_details
;
#__ type_ start__ end____ width___ exp.time_
  1 omega  -81.00  -18.00   1.0000    4.0000
omega____ theta____ kappa____ phi______ frames
    -      -40.8552  -57.0000   90.0000 63

#__ type_ start__ end____ width___ exp.time_
  2 omega  -97.00  -64.00   1.0000    4.0000
omega____ theta____ kappa____ phi______ frames
    -      -40.8552  125.0000  -60.0000 33

#__ type_ start__ end____ width___ exp.time_
  3 omega  -34.00   67.00   1.0000    4.0000
omega____ theta____ kappa____ phi______ frames
    -       40.8552  -38.0000  -60.0000 101

#__ type_ start__ end____ width___ exp.time_
  4 omega   63.00  109.00   1.0000   17.5000
omega____ theta____ kappa____ phi______ frames
    -      113.0000  -94.0000  120.0000 46

#__ type_ start__ end____ width___ exp.time_
  5 omega   35.00   60.00   1.0000   17.5000
omega____ theta____ kappa____ phi______ frames
    -      113.0000  -30.0000 -120.0000 25

#__ type_ start__ end____ width___ exp.time_
  6 omega   38.00  104.00   1.0000   17.5000
omega____ theta____ kappa____ phi______ frames
    -      113.0000  -94.0000 -150.0000 66

#__ type_ start__ end____ width___ exp.time_
  7 omega   46.00   76.00   1.0000   17.5000
omega____ theta____ kappa____ phi______ frames
    -      113.0000  -45.0000   90.0000 30

#__ type_ start__ end____ width___ exp.time_
  8 omega   40.00   65.00   1.0000   17.5000
omega____ theta____ kappa____ phi______ frames
    -      113.0000  -61.0000  -90.0000 25

#__ type_ start__ end____ width___ exp.time_
  9 omega   77.00  139.00   1.0000   17.5000
omega____ theta____ kappa____ phi______ frames
    -      113.0000  -61.0000  -90.0000 62

#__ type_ start__ end____ width___ exp.time_
 10 omega   69.00  150.00   1.0000   17.5000
omega____ theta____ kappa____ phi______ frames
    -      113.0000  -15.0000  -60.0000 81

#__ type_ start__ end____ width___ exp.time_
 11 omega -124.00  -99.00   1.0000    7.5000
omega____ theta____ kappa____ phi______ frames
    -      -41.4802  -99.0000   90.0000 25

#__ type_ start__ end____ width___ exp.time_
 12 omega   58.00  113.00   1.0000    7.5000
omega____ theta____ kappa____ phi______ frames
    -       41.4802  175.0000  -60.0000 55
;
_diffrn_measurement_device 'four-circle diffractometer'
_diffrn_measurement_device_type 'SuperNova, Single source at offset, Atlas'
_diffrn_measurement_method '\w scans'
_diffrn_orient_matrix_UB_11 0.0817840000
_diffrn_orient_matrix_UB_12 -0.0409798000
_diffrn_orient_matrix_UB_13 -0.0316762000
_diffrn_orient_matrix_UB_21 0.0418498000
_diffrn_orient_matrix_UB_22 0.0863565000
_diffrn_orient_matrix_UB_23 0.0099541000
_diffrn_orient_matrix_UB_31 0.0166195000
_diffrn_orient_matrix_UB_32 -0.0164316000
_diffrn_orient_matrix_UB_33 0.1309224000
_diffrn_radiation_monochromator mirror
_diffrn_radiation_probe x-ray
_diffrn_radiation_type CuK\a
_diffrn_radiation_wavelength 1.54184
_diffrn_reflns_av_R_equivalents 0.0375
_diffrn_reflns_av_unetI/netI 0.0336
_diffrn_reflns_Laue_measured_fraction_full 0.999
_diffrn_reflns_Laue_measured_fraction_max 0.982
_diffrn_reflns_limit_h_max 20
_diffrn_reflns_limit_h_min -18
_diffrn_reflns_limit_k_max 18
_diffrn_reflns_limit_k_min -19
_diffrn_reflns_limit_l_max 14
_diffrn_reflns_limit_l_min -9
_diffrn_reflns_number 9046
_diffrn_reflns_point_group_measured_fraction_full 0.999
_diffrn_reflns_point_group_measured_fraction_max 0.982
_diffrn_reflns_theta_full 67.684
_diffrn_reflns_theta_max 76.264
_diffrn_reflns_theta_min 3.862
_diffrn_source 'sealed X-ray tube'
_diffrn_source_type 'SuperNova (Cu) X-ray Source'
_exptl_absorpt_coefficient_mu 1.345
_exptl_absorpt_correction_T_max 1.00000
_exptl_absorpt_correction_T_min 0.65638
_exptl_absorpt_correction_type multi-scan
_exptl_absorpt_process_details
;
CrysAlisPro, Agilent Technologies,
Version 1.171.37.35 (release 13-08-2014 CrysAlis171 .NET)
(compiled Aug 13 2014,18:06:01)
Empirical absorption correction using spherical harmonics,
 implemented in SCALE3 ABSPACK scaling algorithm.
Empirical absorption correction using spherical harmonics,
 implemented in SCALE3 ABSPACK scaling algorithm.
;
_exptl_crystal_colour colourless
_exptl_crystal_colour_primary colourless
_exptl_crystal_density_diffrn 0.984
_exptl_crystal_description block
_exptl_crystal_F_000 908
_exptl_crystal_recrystallization_method 'Solvothermal Synthesis'
_exptl_crystal_size_max 0.2617
_exptl_crystal_size_mid 0.1137
_exptl_crystal_size_min 0.0781
_refine_diff_density_max 0.685
_refine_diff_density_min -0.639
_refine_diff_density_rms 0.119
_refine_ls_extinction_method none
_refine_ls_goodness_of_fit_ref 1.095
_refine_ls_hydrogen_treatment constr
_refine_ls_matrix_type full
_refine_ls_number_parameters 240
_refine_ls_number_reflns 3240
_refine_ls_number_restraints 139
_refine_ls_restrained_S_all 1.090
_refine_ls_R_factor_all 0.0797
_refine_ls_R_factor_gt 0.0715
_refine_ls_shift/su_max 0.000
_refine_ls_shift/su_mean 0.000
_refine_ls_structure_factor_coef Fsqd
_refine_ls_weighting_details 'w=1/[\s^2^(Fo^2^)+(0.1388P)^2^+1.8245P] where P=(Fo^2^+2Fc^2^)/3'
_refine_ls_weighting_scheme calc
_refine_ls_wR_factor_gt 0.2113
_refine_ls_wR_factor_ref 0.2185
_reflns_Friedel_coverage 0.000
_reflns_number_gt 2741
_reflns_number_total 3240
_reflns_threshold_expression 'I > 2\s(I)'
_cod_data_source_file c7dt01195d2.cif
_cod_data_source_block as358b_red_till_run_12
_cod_database_code 1546101
_shelx_shelxl_version_number 2014/7
_chemical_oxdiff_formula 'Zn O5 N2 C21 H18'
_shelx_space_group_comment
;
The symmetry employed for this shelxl refinement is uniquely defined
by the following loop, which should always be used as a source of
symmetry information in preference to the above space-group names.
They are only intended as comments.
;
_reflns_odcompleteness_completeness 99.70
_reflns_odcompleteness_iscentric 1
_reflns_odcompleteness_theta 66.97
_olex2_refinement_description
;
1. Fixed Uiso
 At 1.2 times of:
  All C(H) groups
2. Restrained distances
 O5B-C9B = O5A-C9A
 1.43 with sigma of 0.01
 C10A-C9A
 1.54 with sigma of 0.01
 C10A-C11A
 1.54 with sigma of 0.01
 C10B-C9B
 1.54 with sigma of 0.01
 C11B-C10B
 1.54 with sigma of 0.01
 C10B-C11C
 1.54 with sigma of 0.01
 C11A-C9A
 2.52 with sigma of 0.02
 C9B-C11B
 2.52 with sigma of 0.02
 C11C-C9B
 2.52 with sigma of 0.02
 O5A-C7A \\sim O5B-C7B
 with sigma of 0.02
 O5A-C9A \\sim O5B-C9B
 with sigma of 0.02
 C2-C8A \\sim C8B-C2 \\sim C6B-C4 \\sim C4-C6A
 with sigma of 0.02
 C7B-C8B \\sim C7A-C8A \\sim C7B-C6B \\sim C7A-C6A
 with sigma of 0.02
 N1-C12B \\sim N1-C12A \\sim N1-C16B \\sim N1-C16A
 with sigma of 0.02
 C16B-C15B \\sim C15A-C16A \\sim C13B-C12B \\sim C13A-C12A
 with sigma of 0.02
 C15A-C14 \\sim C15B-C14 \\sim C13A-C14 \\sim C13B-C14
 with sigma of 0.02
 C10A-C9A \\sim C10B-C9B
 with sigma of 0.02
3. Uiso/Uaniso restraints and constraints
Uanis(C12B) \\sim Ueq, Uanis(C12A) \\sim Ueq, Uanis(C13B) \\sim Ueq,
Uanis(C16A) \\sim Ueq, Uanis(C16B) \\sim Ueq, Uanis(C13A) \\sim Ueq,
Uanis(C15B) \\sim Ueq, Uanis(C15A) \\sim Ueq: with sigma of 0.01 and sigma for
terminal atoms of 0.02
Uanis(C8B) \\sim Ueq, Uanis(C8A) \\sim Ueq, Uanis(C6B) \\sim Ueq, Uanis(C6A)
\\sim Ueq: with sigma of 0.005 and sigma for terminal atoms of 0.01
Uanis(C7A) \\sim Ueq, Uanis(C7B) \\sim Ueq: with sigma of 0.01 and sigma for
terminal atoms of 0.02
Uanis(O5B) \\sim Ueq, Uanis(O5A) \\sim Ueq: with sigma of 0.01 and sigma for
terminal atoms of 0.02
4. Others
 Sof(O5B)=Sof(C6B)=Sof(H6B)=Sof(C7B)=Sof(C9B)=Sof(C10B)=Sof(C8B)=Sof(H8B)=0.5*
 (1-FVAR(2))
 Sof(C11B)=Sof(C11C)=0.25*(1-FVAR(2))
 Sof(C6A)=Sof(H6A)=Sof(O5A)=Sof(C7A)=Sof(C9A)=Sof(C10A)=Sof(C11A)=Sof(C8A)=
 Sof(H8A)=0.5*FVAR(2)
 Fixed Sof: C12A(0.5) H12A(0.5) C16A(0.5) H16A(0.5) C15A(0.5) H15A(0.5)
 C13A(0.5) H13A(0.5) C15B(0.5) H15B(0.5) C13B(0.5) H13B(0.5) C16B(0.5)
 H16B(0.5) C12B(0.5) H12B(0.5)
5.a Aromatic/amide H refined with riding coordinates:
 C3(H3), C12A(H12A), C16A(H16A), C15A(H15A), C13A(H13A), C15B(H15B),
 C13B(H13B), C16B(H16B), C12B(H12B), C6A(H6A), C6B(H6B), C8A(H8A), C8B(H8B)
;
_olex2_submission_special_instructions 'No special instructions were received'

loop_
_space_group_symop_operation_xyz
'x, y, z'
'-x, -y, z'
'x+1/2, -y+1/2, -z'
'-x+1/2, y+1/2, -z'
'-x, -y, -z'
'x, y, -z'
'-x-1/2, y-1/2, z'
'x-1/2, -y-1/2, z'

loop_
_atom_site_label
_atom_site_type_symbol
_atom_site_fract_x
_atom_site_fract_y
_atom_site_fract_z
_atom_site_U_iso_or_equiv
_atom_site_adp_type
_atom_site_occupancy
_atom_site_site_symmetry_order
_atom_site_calc_flag
_atom_site_refinement_flags_posn
_atom_site_refinement_flags_adp
_atom_site_refinement_flags_occupancy
_atom_site_disorder_assembly
_atom_site_disorder_group
Zn1 Zn 0.46271(3) 0.12334(4) 0.5000 0.0373(3) Uani 1 2 d S T P A .
O3 O 0.08664(19) 0.3733(2) 0.5000 0.0447(8) Uani 1 2 d S T P . .
O1 O 0.3338(2) 0.1940(2) 0.5000 0.0618(11) Uani 1 2 d S T P . .
O2 O 0.4538(2) 0.2543(2) 0.5000 0.0501(9) Uani 1 2 d S T P . .
N1 N 0.46058(17) 0.11713(19) 0.3109(3) 0.0478(7) Uani 1 1 d D . . . .
C2 C 0.3383(3) 0.3440(3) 0.5000 0.0456(11) Uani 1 2 d DS T P . .
C3 C 0.2529(3) 0.3504(3) 0.5000 0.0403(10) Uani 1 2 d S T P B .
H3 H 0.2207 0.3023 0.5000 0.048 Uiso 1 2 calc RS T P . .
C5 C 0.1274(2) 0.4396(3) 0.5000 0.0348(9) Uani 1 2 d S T P B .
C12A C 0.4069(8) 0.0714(7) 0.2496(11) 0.060(3) Uani 0.5 1 d D U . A 1
H12A H 0.3688 0.0401 0.2910 0.072 Uiso 0.5 1 calc R . . A 1
C4 C 0.2178(3) 0.4303(3) 0.5000 0.0403(10) Uani 1 2 d DS T P . .
C16A C 0.5161(7) 0.1587(7) 0.2506(9) 0.054(3) Uani 0.5 1 d D U . A 1
H16A H 0.5565 0.1872 0.2914 0.064 Uiso 0.5 1 calc R . . A 1
C14 C 0.4600(2) 0.1162(3) 0.0646(4) 0.0533(9) Uani 1 1 d D . . . .
C1 C 0.3759(3) 0.2587(3) 0.5000 0.0446(10) Uani 1 2 d S T P B .
C15A C 0.5167(7) 0.1615(7) 0.1305(9) 0.057(3) Uani 0.5 1 d D U . A 1
H15A H 0.5553 0.1940 0.0922 0.069 Uiso 0.5 1 calc R . . A 1
C13A C 0.4047(7) 0.0682(7) 0.1292(10) 0.057(3) Uani 0.5 1 d D U . A 1
H13A H 0.3670 0.0345 0.0911 0.069 Uiso 0.5 1 calc R . . A 1
O4 O 0.0981(2) 0.5112(2) 0.5000 0.0532(9) Uani 1 2 d S T P . .
C15B C 0.5311(6) 0.1269(8) 0.1265(11) 0.065(3) Uani 0.5 1 d D U . A 2
H15B H 0.5800 0.1352 0.0878 0.079 Uiso 0.5 1 calc R . . A 2
C13B C 0.3905(6) 0.1012(8) 0.1297(9) 0.061(3) Uani 0.5 1 d D U . A 2
H13B H 0.3417 0.0899 0.0920 0.073 Uiso 0.5 1 calc R . . A 2
C16B C 0.5278(7) 0.1249(9) 0.2462(11) 0.069(4) Uani 0.5 1 d D U . A 2
H16B H 0.5767 0.1295 0.2863 0.082 Uiso 0.5 1 calc R . . A 2
C12B C 0.3940(7) 0.1031(9) 0.2495(10) 0.062(3) Uani 0.5 1 d D U . A 2
H12B H 0.3461 0.0939 0.2907 0.075 Uiso 0.5 1 calc R . . A 2
C6A C 0.2624(12) 0.5066(11) 0.5000 0.024(5) Uani 0.31(2) 2 d DS TU P B 1
H6A H 0.2369 0.5588 0.5000 0.029 Uiso 0.31(2) 2 calc RS T P B 1
O5A O 0.4013(8) 0.5620(8) 0.5000 0.030(4) Uani 0.31(2) 2 d DS TU P B 1
C7A C 0.3461(13) 0.4989(13) 0.5000 0.036(8) Uani 0.31(2) 2 d DS TU P B 1
O5B O 0.4009(5) 0.5598(5) 0.4444(13) 0.056(3) Uani 0.347(12) 1 d D U . B 2
C6B C 0.2669(7) 0.5011(7) 0.4699(14) 0.039(3) Uani 0.347(12) 1 d D U . B 2
H6B H 0.2425 0.5529 0.4556 0.047 Uiso 0.347(12) 1 calc R . . B 2
C7B C 0.3507(6) 0.4937(6) 0.4616(15) 0.036(3) Uani 0.347(12) 1 d D U . B 2
C9B C 0.3699(7) 0.6388(6) 0.4012(12) 0.053(3) Uiso 0.347(12) 1 d D . . B 2
C9A C 0.3709(11) 0.6420(9) 0.4598(17) 0.033(5) Uiso 0.153(12) 1 d D . . B 1
C10B C 0.3441(13) 0.6374(13) 0.2716(14) 0.103(6) Uiso 0.347(12) 1 d D . . B 2
C10A C 0.3537(15) 0.6500(17) 0.3272(18) 0.056(7) Uiso 0.153(12) 1 d D . . B 1
C11A C 0.428(2) 0.623(3) 0.254(3) 0.102(14) Uiso 0.153(12) 1 d D . . B 1
C8A C 0.3827(16) 0.4201(11) 0.5000 0.032(7) Uani 0.31(2) 2 d DS TU P B 1
H8A H 0.4391 0.4173 0.5000 0.039 Uiso 0.31(2) 2 calc RS T P B 1
C8B C 0.3859(7) 0.4140(6) 0.4692(15) 0.037(3) Uani 0.347(12) 1 d D U . B 2
H8B H 0.4409 0.4072 0.4539 0.044 Uiso 0.347(12) 1 calc R . . B 2
C11B C 0.417(2) 0.623(4) 0.191(3) 0.15(2) Uiso 0.174(6) 1 d D . . B 2
C11C C 0.297(3) 0.715(2) 0.230(3) 0.128(16) Uiso 0.174(6) 1 d D . . B 2

loop_
_atom_site_aniso_label
_atom_site_aniso_U_11
_atom_site_aniso_U_22
_atom_site_aniso_U_33
_atom_site_aniso_U_23
_atom_site_aniso_U_13
_atom_site_aniso_U_12
Zn1 0.0314(4) 0.0321(4) 0.0484(4) 0.000 0.000 0.0000(2)
O3 0.0256(14) 0.0410(17) 0.068(2) 0.000 0.000 -0.0048(12)
O1 0.054(2) 0.0315(17) 0.100(3) 0.000 0.000 0.0067(16)
O2 0.0376(17) 0.0425(18) 0.070(2) 0.000 0.000 0.0160(14)
N1 0.0453(17) 0.0492(17) 0.0490(16) -0.0004(13) 0.0002(12) -0.0039(12)
C2 0.032(2) 0.036(2) 0.070(3) 0.000 0.000 0.0074(18)
C3 0.031(2) 0.035(2) 0.055(3) 0.000 0.000 0.0021(17)
C5 0.0276(19) 0.043(2) 0.0335(19) 0.000 0.000 0.0014(16)
C12A 0.060(6) 0.061(6) 0.058(5) 0.004(4) -0.001(4) -0.013(5)
C4 0.029(2) 0.034(2) 0.057(3) 0.000 0.000 0.0023(16)
C16A 0.062(5) 0.050(5) 0.049(4) -0.002(4) 0.001(4) -0.025(4)
C14 0.053(2) 0.056(2) 0.051(2) 0.0002(16) -0.0001(16) -0.0048(16)
C1 0.038(2) 0.038(2) 0.057(3) 0.000 0.000 0.0108(19)
C15A 0.060(6) 0.057(5) 0.055(4) 0.002(4) -0.001(4) -0.020(4)
C13A 0.062(6) 0.057(5) 0.053(5) -0.003(4) 0.001(4) -0.015(4)
O4 0.0334(16) 0.0357(17) 0.090(3) 0.000 0.000 0.0091(13)
C15B 0.047(5) 0.085(8) 0.064(5) 0.002(6) 0.004(4) -0.002(5)
C13B 0.049(5) 0.087(7) 0.046(4) -0.002(5) -0.004(4) -0.011(5)
C16B 0.056(5) 0.083(8) 0.066(6) 0.005(6) -0.007(4) -0.010(5)
C12B 0.043(4) 0.088(7) 0.056(5) -0.005(5) 0.005(4) -0.005(5)
C6A 0.024(6) 0.026(6) 0.022(7) 0.000 0.000 0.001(4)
O5A 0.017(5) 0.032(5) 0.041(8) 0.000 0.000 -0.004(4)
C7A 0.047(11) 0.032(9) 0.029(11) 0.000 0.000 0.008(6)
O5B 0.043(4) 0.050(4) 0.075(7) 0.011(4) -0.001(5) 0.001(3)
C6B 0.037(4) 0.035(4) 0.045(5) -0.007(3) 0.005(3) 0.005(3)
C7B 0.025(4) 0.033(5) 0.049(7) -0.011(4) 0.006(4) -0.001(3)
C8A 0.031(8) 0.038(8) 0.028(8) 0.000 0.000 -0.001(4)
C8B 0.027(4) 0.038(4) 0.045(5) -0.003(3) -0.003(3) 0.007(3)

loop_
_atom_type_symbol
_atom_type_description
_atom_type_scat_dispersion_real
_atom_type_scat_dispersion_imag
_atom_type_scat_source
C C 0.0181 0.0091 'International Tables Vol C Tables 4.2.6.8 and 6.1.1.4'
H H 0.0000 0.0000 'International Tables Vol C Tables 4.2.6.8 and 6.1.1.4'
N N 0.0311 0.0180 'International Tables Vol C Tables 4.2.6.8 and 6.1.1.4'
O O 0.0492 0.0322 'International Tables Vol C Tables 4.2.6.8 and 6.1.1.4'
Zn Zn -1.5491 0.6778 'International Tables Vol C Tables 4.2.6.8 and 6.1.1.4'

loop_
_exptl_crystal_face_index_h
_exptl_crystal_face_index_k
_exptl_crystal_face_index_l
_exptl_crystal_face_perp_dist
_exptl_oxdiff_crystal_face_indexfrac_h
_exptl_oxdiff_crystal_face_indexfrac_k
_exptl_oxdiff_crystal_face_indexfrac_l
_exptl_oxdiff_crystal_face_x
_exptl_oxdiff_crystal_face_y
_exptl_oxdiff_crystal_face_z
0 0 7 0.1225 -0.3858 0.0711 7.3988 -0.2688 0.0636 0.9611
-8 7 1 0.0482 -8.2095 6.5760 0.5023 -0.9568 0.2293 -0.1787
1 0 -7 0.1374 0.6478 -0.2819 -7.3873 0.2985 -0.0708 -0.9518
8 -7 0 0.0446 8.1984 -6.5976 0.4428 0.9268 -0.2222 0.3026
2 -1 7 0.1220 2.4916 -0.9048 7.1711 0.0137 0.0975 0.9951
-6 -9 0 0.0411 -5.8406 -8.6452 0.1965 -0.1296 -0.9890 0.0707
-3 0 -7 0.1440 -3.0480 0.0463 -7.0972 -0.0264 -0.1942 -0.9806
6 9 0 0.0328 5.9076 8.6071 0.0180 0.1299 0.9907 -0.0409
10 -3 0 0.0501 10.0110 -2.9439 -0.0186 0.9400 0.1645 0.2123
-6 9 0 0.0569 -6.0322 8.9537 0.0010 -0.8603 0.5208 -0.2472
6 -9 0 0.0569 6.0322 -8.9537 -0.0010 0.8603 -0.5208 0.2472
-8 -6 0 0.0508 -7.9789 -6.0301 0.0267 -0.4063 -0.8544 -0.0300

loop_
_geom_angle_atom_site_label_1
_geom_angle_atom_site_label_2
_geom_angle_atom_site_label_3
_geom_angle
_geom_angle_site_symmetry_1
_geom_angle_site_symmetry_3
O3 Zn1 O1 150.68(12) 3_556 .
O3 Zn1 O2 92.56(13) 3_556 .
O3 Zn1 N1 91.00(8) 3_556 6_556
O3 Zn1 N1 91.00(8) 3_556 .
O2 Zn1 O1 58.11(13) . .
O2 Zn1 N1 92.55(8) . .
O2 Zn1 N1 92.55(8) . 6_556
N1 Zn1 O1 90.40(8) . .
N1 Zn1 O1 90.40(8) 6_556 .
N1 Zn1 N1 174.43(16) . 6_556
O4 Zn1 O3 120.89(13) 7_655 3_556
O4 Zn1 O1 88.43(13) 7_655 .
O4 Zn1 O2 146.55(14) 7_655 .
O4 Zn1 N1 87.26(8) 7_655 .
O4 Zn1 N1 87.25(8) 7_655 6_556
C5 O3 Zn1 121.0(3) . 3_456
C1 O1 Zn1 83.8(3) . .
C1 O1 Zn1 83.8(3) 6_556 .
C1 O1 C1 0.0(5) 6_556 .
C1 O2 Zn1 97.1(3) 6_556 .
C1 O2 Zn1 97.1(3) . .
C1 O2 C1 0.0(4) 6_556 .
C12A N1 Zn1 123.8(6) . .
C16A N1 Zn1 119.0(5) . .
C16A N1 C12A 117.2(8) . .
C16B N1 Zn1 122.2(6) . .
C12B N1 Zn1 123.4(6) . .
C12B N1 C16B 114.4(9) . .
C3 C2 C1 118.7(4) . .
C3 C2 C1 118.7(4) . 6_556
C3 C2 C8A 117.1(12) . .
C1 C2 C1 0.00(15) 6_556 .
C8A C2 C1 124.2(12) . 6_556
C8A C2 C1 124.2(12) . .
C8B C2 C3 120.0(6) 6_556 .
C8B C2 C3 120.0(6) . .
C8B C2 C1 119.1(6) . 6_556
C8B C2 C1 119.1(6) 6_556 6_556
C8B C2 C1 119.1(6) 6_556 .
C8B C2 C1 119.1(6) . .
C8B C2 C8B 28.9(14) 6_556 .
C2 C3 H3 120.7 . .
C4 C3 C2 118.6(4) . .
C4 C3 H3 120.7 . .
O3 C5 C4 116.9(4) . .
O4 C5 O3 124.5(4) . .
O4 C5 C4 118.6(4) . .
N1 C12A H12A 118.1 . .
N1 C12A C13A 123.9(11) . .
C13A C12A H12A 118.1 . .
C3 C4 C5 120.1(4) . .
C3 C4 C6A 124.3(10) . .
C3 C4 C6B 118.9(6) . 6_556
C3 C4 C6B 118.9(6) . .
C6A C4 C5 115.6(10) . .
C6B C4 C5 119.1(6) 6_556 .
C6B C4 C5 119.1(6) . .
C6B C4 C6B 27.8(13) 6_556 .
N1 C16A H16A 118.6 . .
N1 C16A C15A 122.7(10) . .
C15A C16A H16A 118.6 . .
C15A C14 C14 122.5(5) . 6
C13A C14 C14 121.8(5) . 6
C13A C14 C15A 115.7(8) . .
C15B C14 C14 120.8(5) . 6
C15B C14 C13B 116.7(8) . .
C13B C14 C14 122.4(5) . 6
O1 C1 O2 120.9(4) . .
O1 C1 C2 121.4(4) . .
O2 C1 C2 117.7(4) . .
C1 C1 O1 0(10) 6_556 .
C1 C1 O2 0(10) 6_556 .
C1 C1 C2 0(10) 6_556 .
C16A C15A C14 121.1(9) . .
C16A C15A H15A 119.5 . .
C14 C15A H15A 119.5 . .
C12A C13A C14 119.3(11) . .
C12A C13A H13A 120.3 . .
C14 C13A H13A 120.3 . .
C5 O4 Zn1 173.6(3) . 7_665
C14 C15B H15B 120.8 . .
C16B C15B C14 118.3(11) . .
C16B C15B H15B 120.8 . .
C14 C13B H13B 120.1 . .
C12B C13B C14 119.8(10) . .
C12B C13B H13B 120.1 . .
N1 C16B C15B 125.9(12) . .
N1 C16B H16B 117.1 . .
C15B C16B H16B 117.1 . .
N1 C12B C13B 124.6(11) . .
N1 C12B H12B 117.7 . .
C13B C12B H12B 117.7 . .
C4 C6A H6A 121.9 . .
C7A C6A C4 116.1(16) . .
C7A C6A H6A 121.9 . .
C7A O5A C9A 114.8(15) . 6_556
C7A O5A C9A 114.8(15) . .
C9A O5A C9A 37.1(16) 6_556 .
C6A C7A C8A 120.8(19) . .
O5A C7A C6A 127.2(17) . .
O5A C7A C8A 112.0(15) . .
C7B O5B C9B 120.5(9) . .
C4 C6B H6B 119.6 . .
C7B C6B C4 120.8(9) . .
C7B C6B H6B 119.6 . .
O5B C7B O5B 47.0(10) . 6_556
O5B C7B C6B 123.6(9) . .
O5B C7B C8B 117.3(8) . .
C6B C7B O5B 112.7(10) . 6_556
C6B C7B C8B 119.1(9) . .
C8B C7B O5B 108.4(10) . 6_556
O5B C9B C10B 114.4(11) . .
O5A C9A C10A 116.6(14) . .
C11B C10B C9B 111.4(14) . .
C11C C10B C9B 115.1(14) . .
C11C C10B C11B 109(3) . .
C11A C10A C9A 111.1(14) . .
C2 C8A H8A 118.5 . .
C7A C8A C2 123.0(19) . .
C7A C8A H8A 118.5 . .
C2 C8B H8B 120.0 . .
C7B C8B C2 120.0(10) . .
C7B C8B H8B 120.0 . .

loop_
_geom_bond_atom_site_label_1
_geom_bond_atom_site_label_2
_geom_bond_distance
_geom_bond_site_symmetry_2
Zn1 O3 2.045(3) 3_556
Zn1 O1 2.404(4) .
Zn1 O2 2.086(4) .
Zn1 N1 2.159(4) 6_556
Zn1 N1 2.159(4) .
Zn1 O4 2.045(3) 7_655
O3 Zn1 2.045(3) 3_456
O3 C5 1.249(5) .
O1 C1 1.240(6) 6_556
O1 C1 1.240(6) .
O2 C1 1.287(6) .
O2 C1 1.287(6) 6_556
N1 C12A 1.342(10) .
N1 C16A 1.322(9) .
N1 C16B 1.337(11) .
N1 C12B 1.321(10) .
C2 C3 1.412(6) .
C2 C1 1.491(6) 6_556
C2 C1 1.491(6) .
C2 C8A 1.415(14) .
C2 C8B 1.407(10) .
C2 C8B 1.407(10) 6_556
C3 H3 0.9300 .
C3 C4 1.395(6) .
C5 C4 1.500(6) .
C5 O4 1.236(5) .
C12A H12A 0.9300 .
C12A C13A 1.374(12) .
C4 C6A 1.418(13) .
C4 C6B 1.429(10) 6_556
C4 C6B 1.429(10) .
C16A H16A 0.9300 .
C16A C15A 1.370(11) .
C14 C14 1.473(9) 6
C14 C15A 1.400(9) .
C14 C13A 1.398(10) .
C14 C15B 1.380(10) .
C14 C13B 1.385(10) .
C1 C1 0.000(14) 6_556
C15A H15A 0.9300 .
C13A H13A 0.9300 .
O4 Zn1 2.045(3) 7_665
C15B H15B 0.9300 .
C15B C16B 1.366(12) .
C13B H13B 0.9300 .
C13B C12B 1.369(11) .
C16B H16B 0.9300 .
C12B H12B 0.9300 .
C6A H6A 0.9300 .
C6A C7A 1.387(15) .
O5A C7A 1.355(16) .
O5A C9A 1.441(9) .
O5A C9A 1.441(9) 6_556
C7A C8A 1.390(15) .
O5B C7B 1.353(10) .
O5B C9B 1.443(8) .
C6B H6B 0.9300 .
C6B C7B 1.390(10) .
C7B O5B 1.715(17) 6_556
C7B C8B 1.397(10) .
C9B C10B 1.538(9) .
C9A C10A 1.545(9) .
C10B C11B 1.528(10) .
C10B C11C 1.524(10) .
C10A C11A 1.536(10) .
C8A H8A 0.9300 .
C8B H8B 0.9300 .

loop_
_geom_torsion_atom_site_label_1
_geom_torsion_atom_site_label_2
_geom_torsion_atom_site_label_3
_geom_torsion_atom_site_label_4
_geom_torsion
_geom_torsion_site_symmetry_1
_geom_torsion_site_symmetry_4
Zn1 O3 C5 C4 180.0 3_456 .
Zn1 O3 C5 O4 0.0 3_456 .
Zn1 O1 C1 O2 0.0 . .
Zn1 O1 C1 C2 180.0 . .
Zn1 O1 C1 C1 0.0 . 6_556
Zn1 O2 C1 O1 0.0 . .
Zn1 O2 C1 C2 180.0 . .
Zn1 O2 C1 C1 0.0 . 6_556
Zn1 N1 C12A C13A 179.1(9) . .
Zn1 N1 C16A C15A -176.7(9) . .
Zn1 N1 C16B C15B -175.8(11) . .
Zn1 N1 C12B C13B 178.1(10) . .
O3 C5 C4 C3 0.0 . .
O3 C5 C4 C6A 180.0 . .
O3 C5 C4 C6B -164.0(7) . 6_556
O3 C5 C4 C6B 164.0(7) . .
N1 C12A C13A C14 -1.5(19) . .
N1 C16A C15A C14 -3.4(19) . .
C2 C3 C4 C5 180.0 . .
C2 C3 C4 C6A 0.0 . .
C2 C3 C4 C6B 15.9(7) . .
C2 C3 C4 C6B -15.9(7) . 6_556
C3 C2 C1 O1 0.0 . .
C3 C2 C1 O2 180.0 . .
C3 C2 C1 C1 0.0 . 6_556
C3 C2 C8A C7A 0.0 . .
C3 C2 C8B C7B 12.9(17) . .
C3 C4 C6A C7A 0.0 . .
C3 C4 C6B C7B -11.7(15) . .
C5 C4 C6A C7A 180.0 . .
C5 C4 C6B C7B -175.9(10) . .
C12A N1 C16A C15A 5.0(16) . .
C4 C6A C7A O5A 180.0 . .
C4 C6A C7A C8A 0.0 . .
C4 C6B C7B O5B -121.1(14) . 6_556
C4 C6B C7B O5B -173.6(12) . .
C4 C6B C7B C8B 8(2) . .
C16A N1 C12A C13A -2.6(16) . .
C14 C14 C15A C16A -178.5(9) 6 .
C14 C14 C13A C12A -179.2(9) 6 .
C14 C14 C15B C16B -178.9(10) 6 .
C14 C14 C13B C12B -179.1(9) 6 .
C14 C15B C16B N1 -3(2) . .
C14 C13B C12B N1 -1(2) . .
C1 O1 C1 O2 0(100) 6_556 .
C1 O1 C1 C2 0.0 6_556 .
C1 O2 C1 O1 0.0 6_556 .
C1 O2 C1 C2 0(100) 6_556 .
C1 C2 C3 C4 180.0 6_556 .
C1 C2 C3 C4 180.0 . .
C1 C2 C1 O1 0.0 6_556 .
C1 C2 C1 O2 0(100) 6_556 .
C1 C2 C8A C7A 180.0 6_556 .
C1 C2 C8A C7A 180.0 . .
C1 C2 C8B C7B 176.1(10) 6_556 .
C1 C2 C8B C7B 176.1(10) . .
C15A C14 C13A C12A 3.0(14) . .
C13A C14 C15A C16A -0.8(15) . .
O4 C5 C4 C3 180.0 . .
O4 C5 C4 C6A 0.0 . .
O4 C5 C4 C6B 16.0(7) . 6_556
O4 C5 C4 C6B -16.0(7) . .
C15B C14 C13B C12B 4.2(16) . .
C13B C14 C15B C16B -2.2(16) . .
C16B N1 C12B C13B -3.7(18) . .
C12B N1 C16B C15B 6.0(19) . .
C6A C7A C8A C2 0.0 . .
O5A C7A C8A C2 180.0 . .
O5A C9A C10A C11A -52(3) . .
C7A O5A C9A C10A -72.0(18) . .
O5B C7B C8B C2 172.9(12) . .
O5B C7B C8B C2 122.4(14) 6_556 .
O5B C9B C10B C11B -66(3) . .
O5B C9B C10B C11C 169(3) . .
C6B C4 C6B C7B 86.2(13) 6_556 .
C6B C7B C8B C2 -8(2) . .
C7B O5B C9B C10B -71.3(16) . .
C9B O5B C7B O5B -108.3(10) . 6_556
C9B O5B C7B C6B -17(2) . .
C9B O5B C7B C8B 161.4(12) . .
C9A O5A C7A C6A 20.5(9) 6_556 .
C9A O5A C7A C6A -20.5(9) . .
C9A O5A C7A C8A -159.5(9) 6_556 .
C9A O5A C7A C8A 159.5(9) . .
C9A O5A C9A C10A -170.9(14) 6_556 .
C8A C2 C3 C4 0.0 . .
C8A C2 C1 O1 180.0 . .
C8A C2 C1 O2 0.0 . .
C8A C2 C1 C1 0.0 . 6_556
C8B C2 C3 C4 -16.8(8) . .
C8B C2 C3 C4 16.8(8) 6_556 .
C8B C2 C1 O1 163.4(8) 6_556 .
C8B C2 C1 O1 -163.4(8) . .
C8B C2 C1 O2 16.6(8) . .
C8B C2 C1 O2 -16.6(8) 6_556 .
C8B C2 C1 C1 0.00(3) 6_556 6_556
C8B C2 C1 C1 0.00(3) . 6_556
C8B C2 C8B C7B -85.7(13) 6_556 .

loop_
_smtbx_masks_void_nr
_smtbx_masks_void_average_x
_smtbx_masks_void_average_y
_smtbx_masks_void_average_z
_smtbx_masks_void_volume
_smtbx_masks_void_count_electrons
_smtbx_masks_void_content
1 -0.461 -0.254 0.000 849.3 226.1 DMF
